data_1562664
loop_
_publ_author_name
'Ma, Xue'
'Tian, Jing'
'Yang, Hong-Y.'
'Zhao, Kai'
'Li, Xia'

_publ_section_title
;
 3D Rare earth porous coordination frameworks with formamide generated in
 situ syntheses: Crystal structure and down- and up-conversion
 luminescence
;
_journal_name_full 'Journal of Solid State Chemistry'
_journal_page_first 172
_journal_page_last 177
_journal_paper_doi 10.1016/j.jssc.2013.02.015
_journal_volume 201
_journal_year 2013
_chemical_formula_sum 'C5 H9 Er N2 O8'
_chemical_formula_weight 392.40
_space_group_IT_number 20
_space_group_name_Hall 'C 2c 2'
_space_group_name_H-M_alt 'C 2 2 21'
_symmetry_cell_setting orthorhombic
_symmetry_space_group_name_H-M 'C 2 2 21'
_atom_sites_solution_hydrogens geom
_atom_sites_solution_primary direct
_atom_sites_solution_secondary difmap
_audit_creation_method SHELXL-97
_cell_angle_alpha 90.00
_cell_angle_beta 90.00
_cell_angle_gamma 90.00
_cell_formula_units_Z 4
_cell_length_a 6.6539(5)
_cell_length_b 18.3606(16)
_cell_length_c 8.4330(7)
_cell_measurement_temperature 296(2)
_cell_volume 1030.26(15)
_computing_cell_refinement 'Bruker SMART'
_computing_data_collection 'Bruker SMART'
_computing_data_reduction 'Bruker SAINT'
_computing_molecular_graphics 'Bruker SHELXTL'
_computing_publication_material 'Bruker SHELXTL'
_computing_structure_refinement 'SHELXL-97 (Sheldrick, 1997)'
_computing_structure_solution 'SHELXS-97 (Sheldrick, 1990)'
_diffrn_ambient_temperature 296(2)
_diffrn_measured_fraction_theta_full 0.972
_diffrn_measured_fraction_theta_max 0.972
_diffrn_radiation_monochromator graphite
_diffrn_radiation_source 'fine-focus sealed tube'
_diffrn_radiation_type MoK\a
_diffrn_radiation_wavelength 0.71073
_diffrn_reflns_av_R_equivalents 0.0332
_diffrn_reflns_av_sigmaI/netI 0.0427
_diffrn_reflns_limit_h_max 5
_diffrn_reflns_limit_h_min -8
_diffrn_reflns_limit_k_max 23
_diffrn_reflns_limit_k_min -23
_diffrn_reflns_limit_l_max 10
_diffrn_reflns_limit_l_min -10
_diffrn_reflns_number 3247
_diffrn_reflns_theta_full 28.46
_diffrn_reflns_theta_max 28.46
_diffrn_reflns_theta_min 2.22
_exptl_absorpt_coefficient_mu 8.178
_exptl_absorpt_correction_T_max 0.7457
_exptl_absorpt_correction_T_min 0.5294
_exptl_absorpt_correction_type multi-scan
_exptl_absorpt_process_details sadabs
_exptl_crystal_colour Colorless
_exptl_crystal_density_diffrn 2.530
_exptl_crystal_density_method 'not measured'
_exptl_crystal_description Block
_exptl_crystal_F_000 740
_exptl_crystal_size_max 0.21
_exptl_crystal_size_mid 0.15
_exptl_crystal_size_min 0.06
_refine_diff_density_max 1.084
_refine_diff_density_min -1.314
_refine_diff_density_rms 0.142
_refine_ls_abs_structure_details 'Flack H D (1983), Acta Cryst. A39, 876-881'
_refine_ls_abs_structure_Flack 0.01(2)
_refine_ls_extinction_coef 0.0195(5)
_refine_ls_extinction_expression Fc^*^=kFc[1+0.001xFc^2^\l^3^/sin(2\q)]^-1/4^
_refine_ls_extinction_method SHELXL
_refine_ls_goodness_of_fit_ref 1.013
_refine_ls_hydrogen_treatment Contr
_refine_ls_matrix_type full
_refine_ls_number_parameters 76
_refine_ls_number_reflns 1259
_refine_ls_number_restraints 0
_refine_ls_restrained_S_all 1.013
_refine_ls_R_factor_all 0.0217
_refine_ls_R_factor_gt 0.0207
_refine_ls_shift/su_max 0.001
_refine_ls_shift/su_mean 0.000
_refine_ls_structure_factor_coef Fsqd
_refine_ls_weighting_details 'calc w=1/[\s^2^(Fo^2^)+(0.0109P)^2^+0.0000P] where P=(Fo^2^+2Fc^2^)/3'
_refine_ls_weighting_scheme calc
_refine_ls_wR_factor_gt 0.0435
_refine_ls_wR_factor_ref 0.0437
_reflns_number_gt 1199
_reflns_number_total 1259
_reflns_threshold_expression >2sigma(I)
_cod_data_source_file JSSC-2013-201-172.CIF
_cod_data_source_block 6
_cod_depositor_comments
;
The following automatic conversions were performed:

data item '_exptl_absorpt_correction_type' value 'Multi-SCAN' was
changed to 'multi-scan' in accordance with the built-in table derived
from the CIF Core dictionary named 'cif_core.dic' version 2.4.5 last
updated on 2014-11-21.

data item '_symmetry_cell_setting' value 'Orthorhombic' was changed
to 'orthorhombic' in accordance with the built-in table derived from
the CIF Core dictionary named 'cif_core.dic' version 2.4.5 last
updated on 2014-11-21.

Automatic conversion script
Id: cif_fix_values 8369 2020-08-20 11:38:08Z andrius 
;
_cod_original_sg_symbol_H-M C222(1)
_cod_database_code 1562664

loop_
_symmetry_equiv_pos_as_xyz
'x, y, z'
'-x, -y, z+1/2'
'-x, y, -z+1/2'
'x, -y, -z'
'x+1/2, y+1/2, z'
'-x+1/2, -y+1/2, z+1/2'
'-x+1/2, y+1/2, -z+1/2'
'x+1/2, -y+1/2, -z'

loop_
_atom_site_label
_atom_site_type_symbol
_atom_site_fract_x
_atom_site_fract_y
_atom_site_fract_z
_atom_site_U_iso_or_equiv
_atom_site_adp_type
_atom_site_occupancy
_atom_site_symmetry_multiplicity
_atom_site_calc_flag
_atom_site_refinement_flags
_atom_site_disorder_assembly
_atom_site_disorder_group
Er1 Er 0.0000 -0.642733(11) -0.7500 0.00903(11) Uani 1 2 d S . .
O1 O 0.0119(11) -0.54991(17) -0.9304(4) 0.0278(8) Uani 1 1 d . . .
O2 O 0.3354(5) -0.59426(17) -0.7291(7) 0.0185(10) Uani 1 1 d . . .
O3 O 0.3254(6) -0.81657(19) -0.4814(4) 0.0205(8) Uani 1 1 d . . .
C1 C -0.0743(11) -0.5000 -1.0000 0.0195(16) Uani 1 2 d S . .
H1C H -0.2140 -0.5000 -1.0000 0.023 Uiso 1 2 calc SR . .
C2 C 0.5000 -0.6258(3) -0.7500 0.0196(12) Uani 1 2 d S . .
H2A H 0.5000 -0.6764 -0.7500 0.024 Uiso 1 2 calc SR . .
C4 C 0.5000 -0.5952(3) -1.2500 0.0259(13) Uani 1 2 d S . .
H4A H 0.5000 -0.6458 -1.2500 0.031 Uiso 1 2 calc SR . .
O4 O 0.1797(5) -0.7418(2) -0.6530(4) 0.0200(8) Uani 1 1 d . . .
C3 C 0.2640(11) -0.7565(4) -0.5245(7) 0.0183(14) Uani 1 1 d . . .
H3A H 0.2822 -0.7181 -0.4541 0.022 Uiso 1 1 calc R . .
N1 N 0.3639(8) -0.5624(3) -1.1677(6) 0.0340(12) Uani 1 1 d . . .
H1A H 0.3599 -0.5156 -1.1653 0.041 Uiso 1 1 calc R . .
H1B H 0.2771 -0.5874 -1.1153 0.041 Uiso 1 1 calc R . .

loop_
_atom_site_aniso_label
_atom_site_aniso_U_11
_atom_site_aniso_U_22
_atom_site_aniso_U_33
_atom_site_aniso_U_23
_atom_site_aniso_U_13
_atom_site_aniso_U_12
Er1 0.00867(14) 0.00801(15) 0.01041(15) 0.000 0.0009(3) 0.000
O1 0.026(2) 0.0229(16) 0.0345(18) 0.0140(14) 0.003(3) 0.003(3)
O2 0.0072(14) 0.0195(15) 0.029(3) -0.0023(18) 0.0009(19) 0.0026(10)
O3 0.023(2) 0.0163(18) 0.022(2) 0.0067(15) -0.0091(16) -0.0004(15)
C1 0.015(3) 0.018(4) 0.026(4) 0.006(3) 0.000 0.000
C2 0.016(3) 0.017(3) 0.025(3) 0.000 -0.004(7) 0.000
C4 0.029(3) 0.016(3) 0.033(4) 0.000 0.002(8) 0.000
O4 0.0146(18) 0.023(2) 0.022(2) 0.0058(16) -0.0056(15) 0.0028(15)
C3 0.021(3) 0.018(3) 0.016(4) 0.003(3) -0.003(3) 0.001(2)
N1 0.036(3) 0.028(3) 0.039(3) 0.005(2) 0.020(2) 0.003(2)

loop_
_atom_type_symbol
_atom_type_description
_atom_type_scat_dispersion_real
_atom_type_scat_dispersion_imag
_atom_type_scat_source
C C 0.0033 0.0016 'International Tables Vol C Tables 4.2.6.8 and 6.1.1.4'
H H 0.0000 0.0000 'International Tables Vol C Tables 4.2.6.8 and 6.1.1.4'
N N 0.0061 0.0033 'International Tables Vol C Tables 4.2.6.8 and 6.1.1.4'
O O 0.0106 0.0060 'International Tables Vol C Tables 4.2.6.8 and 6.1.1.4'
Er Er -0.2586 4.9576 'International Tables Vol C Tables 4.2.6.8 and 6.1.1.4'

loop_
_geom_angle_atom_site_label_1
_geom_angle_atom_site_label_2
_geom_angle_atom_site_label_3
_geom_angle
_geom_angle_site_symmetry_1
_geom_angle_site_symmetry_3
O1 Er1 O1 83.59(17) 3_553 .
O1 Er1 O4 143.07(19) 3_553 3_553
O1 Er1 O4 111.52(16) . 3_553
O1 Er1 O4 111.52(16) 3_553 .
O1 Er1 O4 143.07(19) . .
O4 Er1 O4 77.09(18) 3_553 .
O1 Er1 O3 142.48(17) 3_553 6_534
O1 Er1 O3 70.91(14) . 6_534
O4 Er1 O3 73.64(13) 3_553 6_534
O4 Er1 O3 78.04(13) . 6_534
O1 Er1 O3 70.91(14) 3_553 8_434
O1 Er1 O3 142.48(17) . 8_434
O4 Er1 O3 78.04(13) 3_553 8_434
O4 Er1 O3 73.64(13) . 8_434
O3 Er1 O3 143.57(17) 6_534 8_434
O1 Er1 O2 73.0(2) 3_553 .
O1 Er1 O2 75.0(2) . .
O4 Er1 O2 142.29(12) 3_553 .
O4 Er1 O2 77.69(12) . .
O3 Er1 O2 74.04(15) 6_534 .
O3 Er1 O2 120.39(16) 8_434 .
O1 Er1 O2 75.0(2) 3_553 3_553
O1 Er1 O2 73.0(2) . 3_553
O4 Er1 O2 77.69(12) 3_553 3_553
O4 Er1 O2 142.29(12) . 3_553
O3 Er1 O2 120.39(16) 6_534 3_553
O3 Er1 O2 74.04(15) 8_434 3_553
O2 Er1 O2 136.64(15) . 3_553
C1 O1 Er1 149.0(6) . .
C2 O2 Er1 129.0(3) . .
C3 O3 Er1 133.0(4) . 6_535
O1 C1 O1 124.4(9) 4_543 .
O1 C1 H1C 117.8 4_543 .
O1 C1 H1C 117.8 . .
O2 C2 O2 124.9(6) 3_653 .
O2 C2 H2A 117.6 3_653 .
O2 C2 H2A 117.6 . .
N1 C4 N1 124.4(7) 3_652 .
N1 C4 H4A 117.8 3_652 .
N1 C4 H4A 117.8 . .
C3 O4 Er1 134.8(4) . .
O3 C3 O4 126.8(5) . .
O3 C3 H3A 116.6 . .
O4 C3 H3A 116.6 . .
C4 N1 H1A 120.0 . .
C4 N1 H1B 120.0 . .
H1A N1 H1B 120.0 . .

loop_
_geom_bond_atom_site_label_1
_geom_bond_atom_site_label_2
_geom_bond_distance
_geom_bond_site_symmetry_2
Er1 O1 2.286(3) 3_553
Er1 O1 2.286(3) .
Er1 O4 2.325(3) 3_553
Er1 O4 2.325(3) .
Er1 O3 2.391(4) 6_534
Er1 O3 2.391(4) 8_434
Er1 O2 2.409(3) .
Er1 O2 2.409(3) 3_553
O1 C1 1.230(5) .
O2 C2 1.251(4) .
O3 C3 1.231(8) .
O3 Er1 2.391(4) 6_535
C1 O1 1.230(5) 4_543
C1 H1C 0.9300 .
C2 O2 1.251(4) 3_653
C2 H2A 0.9300 .
C4 N1 1.290(6) 3_652
C4 N1 1.290(6) .
C4 H4A 0.9300 .
O4 C3 1.250(7) .
C3 H3A 0.9300 .
N1 H1A 0.8600 .
N1 H1B 0.8600 .

loop_
_geom_torsion_atom_site_label_1
_geom_torsion_atom_site_label_2
_geom_torsion_atom_site_label_3
_geom_torsion_atom_site_label_4
_geom_torsion
_geom_torsion_site_symmetry_1
_geom_torsion_site_symmetry_2
_geom_torsion_site_symmetry_3
_geom_torsion_site_symmetry_4
O1 Er1 O1 C1 -72.0(5) 3_553 . . .
O4 Er1 O1 C1 73.1(6) 3_553 . . .
O4 Er1 O1 C1 170.3(5) . . . .
O3 Er1 O1 C1 136.0(6) 6_534 . . .
O3 Er1 O1 C1 -25.3(8) 8_434 . . .
O2 Er1 O1 C1 -146.1(6) . . . .
O2 Er1 O1 C1 4.2(6) 3_553 . . .
O1 Er1 O2 C2 151.4(5) 3_553 . . .
O1 Er1 O2 C2 -120.8(5) . . . .
O4 Er1 O2 C2 -14.9(7) 3_553 . . .
O4 Er1 O2 C2 34.1(4) . . . .
O3 Er1 O2 C2 -46.8(5) 6_534 . . .
O3 Er1 O2 C2 96.6(5) 8_434 . . .
O2 Er1 O2 C2 -164.4(5) 3_553 . . .
Er1 O1 C1 O1 162.1(6) . . . 4_543
Er1 O2 C2 O2 163.6(5) . . . 3_653
O1 Er1 O4 C3 3.0(7) 3_553 . . .
O1 Er1 O4 C3 112.0(7) . . . .
O4 Er1 O4 C3 -139.3(6) 3_553 . . .
O3 Er1 O4 C3 145.0(6) 6_534 . . .
O3 Er1 O4 C3 -58.2(6) 8_434 . . .
O2 Er1 O4 C3 69.0(6) . . . .
O2 Er1 O4 C3 -90.2(7) 3_553 . . .
Er1 O3 C3 O4 177.2(4) 6_535 . . .
Er1 O4 C3 O3 166.9(4) . . . .
